data_2225856
loop_
_publ_author_name
'Han, You-Yue'
'Zhao, Qiu-Rong'

_publ_section_title
;
 <i>N</i>'-(2,3-Dimethoxybenzylidene)-2,4-dihydroxybenzohydrazide
;
_journal_coeditor_code HB5385
_journal_issue 5
_journal_name_full 'Acta Crystallographica Section E'
_journal_page_first o1027
_journal_paper_doi 10.1107/S1600536810012134
_journal_volume 66
_journal_year 2010
_chemical_formula_iupac 'C16 H16 N2 O5'
_chemical_formula_moiety 'C16 H16 N2 O5'
_chemical_formula_sum 'C16 H16 N2 O5'
_chemical_formula_weight 316.31
_chemical_name_systematic
;
<i>N</i>'-(2,3-Dimethoxybenzylidene)-2,4-dihydroxybenzohydrazide
;
_space_group_IT_number 9
_symmetry_cell_setting monoclinic
_symmetry_space_group_name_Hall 'C -2yc'
_symmetry_space_group_name_H-M 'C 1 c 1'
_atom_sites_solution_hydrogens geom
_atom_sites_solution_primary direct
_atom_sites_solution_secondary difmap
_audit_creation_method SHELXL-97
_cell_angle_alpha 90.00
_cell_angle_beta 118.994(2)
_cell_angle_gamma 90.00
_cell_formula_units_Z 4
_cell_length_a 24.918(4)
_cell_length_b 5.0291(8)
_cell_length_c 13.075(2)
_cell_measurement_reflns_used 1397
_cell_measurement_temperature 298(2)
_cell_measurement_theta_max 25.0
_cell_measurement_theta_min 2.7
_cell_volume 1433.1(4)
_computing_cell_refinement 'SAINT (Bruker, 2007)'
_computing_data_collection 'SMART (Bruker, 2007)'
_computing_data_reduction 'SAINT (Bruker, 2007)'
_computing_molecular_graphics 'SHELXTL (Sheldrick, 2008)'
_computing_publication_material 'SHELXTL (Sheldrick, 2008)'
_computing_structure_refinement 'SHELXTL (Sheldrick, 2008)'
_computing_structure_solution 'SHELXTL (Sheldrick, 2008)'
_diffrn_ambient_temperature 298(2)
_diffrn_measured_fraction_theta_full 0.989
_diffrn_measured_fraction_theta_max 0.989
_diffrn_measurement_device_type 'Bruker SMART CCD'
_diffrn_measurement_method '\w scans'
_diffrn_radiation_monochromator graphite
_diffrn_radiation_source 'fine-focus sealed tube'
_diffrn_radiation_type MoK\a
_diffrn_radiation_wavelength 0.71073
_diffrn_reflns_av_R_equivalents 0.0469
_diffrn_reflns_av_sigmaI/netI 0.0440
_diffrn_reflns_limit_h_max 31
_diffrn_reflns_limit_h_min -23
_diffrn_reflns_limit_k_max 6
_diffrn_reflns_limit_k_min -6
_diffrn_reflns_limit_l_max 16
_diffrn_reflns_limit_l_min -16
_diffrn_reflns_number 3934
_diffrn_reflns_theta_full 26.99
_diffrn_reflns_theta_max 26.99
_diffrn_reflns_theta_min 1.87
_diffrn_standards_number 0
_exptl_absorpt_coefficient_mu 0.110
_exptl_absorpt_correction_T_max 0.980
_exptl_absorpt_correction_T_min 0.978
_exptl_absorpt_correction_type multi-scan
_exptl_absorpt_process_details '(SADABS; Bruker, 2001)'
_exptl_crystal_colour colourless
_exptl_crystal_density_diffrn 1.466
_exptl_crystal_density_method 'not measured'
_exptl_crystal_description block
_exptl_crystal_F_000 664
_exptl_crystal_size_max 0.20
_exptl_crystal_size_mid 0.20
_exptl_crystal_size_min 0.18
_refine_diff_density_max 0.149
_refine_diff_density_min -0.148
_refine_ls_extinction_method none
_refine_ls_goodness_of_fit_ref 0.777
_refine_ls_hydrogen_treatment mixed
_refine_ls_matrix_type full
_refine_ls_number_parameters 215
_refine_ls_number_reflns 1549
_refine_ls_number_restraints 3
_refine_ls_restrained_S_all 0.777
_refine_ls_R_factor_all 0.0439
_refine_ls_R_factor_gt 0.0340
_refine_ls_shift/su_max 0.001
_refine_ls_shift/su_max_lt 0.001
_refine_ls_shift/su_mean 0.000
_refine_ls_structure_factor_coef Fsqd
_refine_ls_weighting_details 'calc w=1/[\s^2^(Fo^2^)+(0.0677P)^2^+0.0824P] where P=(Fo^2^+2Fc^2^)/3'
_refine_ls_weighting_scheme calc
_refine_ls_wR_factor_gt 0.0814
_refine_ls_wR_factor_ref 0.0890
_reflns_number_gt 1247
_reflns_number_total 1549
_reflns_threshold_expression I>2\s(I)
_cod_data_source_file hb5385.cif
_cod_data_source_block I
_cod_original_sg_symbol_H-M 'C c'
_cod_database_code 2225856
_cod_database_fobs_code 2225856

loop_
_symmetry_equiv_pos_as_xyz
'x, y, z'
'x, -y, z+1/2'
'x+1/2, y+1/2, z'
'x+1/2, -y+1/2, z+1/2'

loop_
_atom_site_type_symbol
_atom_site_label
_atom_site_fract_x
_atom_site_fract_y
_atom_site_fract_z
_atom_site_U_iso_or_equiv
_atom_site_adp_type
_atom_site_calc_flag
_atom_site_refinement_flags
_atom_site_occupancy
_atom_site_disorder_assembly
_atom_site_disorder_group
N N1 0.34984(10) 0.3854(5) 0.19993(19) 0.0380(5) Uani d D 1 . .
N N2 0.32187(10) 0.2191(4) 0.24411(19) 0.0393(5) Uani d . 1 . .
O O1 0.35804(9) 0.5925(4) 0.02075(15) 0.0441(5) Uani d . 1 . .
H H1 0.3604 0.5886 -0.0396 0.066 Uiso calc R 1 . .
O O2 0.49643(9) 1.3145(4) 0.09920(16) 0.0456(5) Uani d . 1 . .
H H2 0.4745 1.3395 0.0289 0.068 Uiso calc R 1 . .
O O3 0.41233(10) 0.5503(4) 0.37839(17) 0.0460(5) Uani d . 1 . .
O O4 0.18657(10) -0.2434(4) 0.00073(18) 0.0474(5) Uani d . 1 . .
O O5 0.11485(10) -0.5565(4) 0.05383(18) 0.0526(6) Uani d . 1 . .
C C1 0.42086(11) 0.7354(5) 0.2189(2) 0.0317(5) Uani d . 1 . .
C C2 0.40165(11) 0.7604(5) 0.0990(2) 0.0310(5) Uani d . 1 . .
C C3 0.42595(12) 0.9539(5) 0.0580(2) 0.0348(5) Uani d . 1 . .
H H3 0.4117 0.9707 -0.0219 0.042 Uiso calc R 1 . .
C C4 0.47143(12) 1.1230(5) 0.1358(2) 0.0339(6) Uani d . 1 . .
C C5 0.49350(13) 1.0928(5) 0.2551(2) 0.0409(6) Uani d . 1 . .
H H5 0.5254 1.1995 0.3082 0.049 Uiso calc R 1 . .
C C6 0.46786(12) 0.9044(5) 0.2941(2) 0.0381(6) Uani d . 1 . .
H H6 0.4825 0.8886 0.3741 0.046 Uiso calc R 1 . .
C C7 0.39455(12) 0.5504(5) 0.2719(2) 0.0331(6) Uani d . 1 . .
C C8 0.28150(12) 0.0637(5) 0.1698(2) 0.0410(6) Uani d . 1 . .
H H8 0.2739 0.0663 0.0929 0.049 Uiso calc R 1 . .
C C9 0.24668(12) -0.1189(6) 0.2024(2) 0.0397(6) Uani d . 1 . .
C C10 0.19806(13) -0.2619(5) 0.1154(2) 0.0373(6) Uani d . 1 . .
C C11 0.16267(13) -0.4294(5) 0.1442(2) 0.0402(6) Uani d . 1 . .
C C12 0.17733(14) -0.4550(6) 0.2600(3) 0.0494(7) Uani d . 1 . .
H H12 0.1539 -0.5652 0.2800 0.059 Uiso calc R 1 . .
C C13 0.22640(17) -0.3188(7) 0.3461(3) 0.0568(8) Uani d . 1 . .
H H13 0.2365 -0.3425 0.4239 0.068 Uiso calc R 1 . .
C C14 0.26058(14) -0.1489(6) 0.3189(3) 0.0511(7) Uani d . 1 . .
H H14 0.2928 -0.0541 0.3777 0.061 Uiso calc R 1 . .
C C15 0.13382(18) -0.0901(7) -0.0739(3) 0.0626(9) Uani d . 1 . .
H H15A 0.0978 -0.1745 -0.0802 0.094 Uiso calc R 1 . .
H H15B 0.1305 -0.0775 -0.1500 0.094 Uiso calc R 1 . .
H H15C 0.1377 0.0850 -0.0418 0.094 Uiso calc R 1 . .
C C16 0.07976(15) -0.7352(7) 0.0833(3) 0.0522(8) Uani d . 1 . .
H H16A 0.1058 -0.8754 0.1318 0.078 Uiso calc R 1 . .
H H16B 0.0471 -0.8098 0.0130 0.078 Uiso calc R 1 . .
H H16C 0.0628 -0.6404 0.1247 0.078 Uiso calc R 1 . .
H H1A 0.3388(18) 0.390(8) 0.1239(12) 0.080 Uiso d D 1 . .

loop_
_atom_site_aniso_label
_atom_site_aniso_U_11
_atom_site_aniso_U_22
_atom_site_aniso_U_33
_atom_site_aniso_U_12
_atom_site_aniso_U_13
_atom_site_aniso_U_23
N1 0.0413(13) 0.0432(12) 0.0305(11) -0.0079(10) 0.0183(10) 0.0016(10)
N2 0.0402(13) 0.0420(12) 0.0389(12) -0.0023(10) 0.0218(11) 0.0052(10)
O1 0.0542(12) 0.0502(11) 0.0279(9) -0.0175(9) 0.0200(9) -0.0075(8)
O2 0.0498(13) 0.0441(10) 0.0430(11) -0.0080(9) 0.0225(10) 0.0053(9)
O3 0.0624(12) 0.0486(11) 0.0298(10) -0.0120(10) 0.0245(9) -0.0017(8)
O4 0.0543(11) 0.0553(11) 0.0400(10) -0.0028(10) 0.0287(9) -0.0038(9)
O5 0.0572(13) 0.0550(12) 0.0458(11) -0.0207(10) 0.0250(10) -0.0085(10)
C1 0.0341(14) 0.0323(13) 0.0292(13) 0.0034(10) 0.0158(11) 0.0007(10)
C2 0.0334(14) 0.0320(12) 0.0283(13) -0.0011(11) 0.0156(12) -0.0025(10)
C3 0.0403(14) 0.0374(13) 0.0271(12) 0.0005(11) 0.0167(11) 0.0003(10)
C4 0.0369(13) 0.0315(13) 0.0364(14) -0.0001(11) 0.0200(12) 0.0023(11)
C5 0.0414(15) 0.0442(15) 0.0329(14) -0.0100(12) 0.0147(12) -0.0065(11)
C6 0.0422(14) 0.0434(14) 0.0256(12) -0.0048(12) 0.0140(11) -0.0029(10)
C7 0.0386(14) 0.0347(13) 0.0289(13) 0.0000(11) 0.0188(11) -0.0017(10)
C8 0.0422(16) 0.0453(15) 0.0337(14) -0.0037(12) 0.0169(12) 0.0042(12)
C9 0.0393(15) 0.0403(14) 0.0405(15) -0.0003(12) 0.0203(12) 0.0036(12)
C10 0.0409(14) 0.0359(14) 0.0384(14) 0.0023(11) 0.0219(12) -0.0012(11)
C11 0.0421(15) 0.0377(14) 0.0445(16) -0.0027(12) 0.0240(13) -0.0027(12)
C12 0.0541(18) 0.0520(16) 0.0466(17) -0.0134(14) 0.0281(15) 0.0027(14)
C13 0.0626(19) 0.0684(19) 0.0375(16) -0.0169(17) 0.0228(15) 0.0044(15)
C14 0.0495(17) 0.0559(17) 0.0392(16) -0.0146(14) 0.0146(14) 0.0000(13)
C15 0.073(2) 0.070(2) 0.0394(17) 0.0109(18) 0.0230(16) 0.0041(15)
C16 0.0493(18) 0.0521(17) 0.058(2) -0.0127(14) 0.0284(16) -0.0027(14)

loop_
_atom_type_symbol
_atom_type_description
_atom_type_scat_dispersion_real
_atom_type_scat_dispersion_imag
_atom_type_scat_source
C C 0.0033 0.0016 'International Tables Vol C Tables 4.2.6.8 and 6.1.1.4'
H H 0.0000 0.0000 'International Tables Vol C Tables 4.2.6.8 and 6.1.1.4'
N N 0.0061 0.0033 'International Tables Vol C Tables 4.2.6.8 and 6.1.1.4'
O O 0.0106 0.0060 'International Tables Vol C Tables 4.2.6.8 and 6.1.1.4'

loop_
_geom_angle_atom_site_label_1
_geom_angle_atom_site_label_2
_geom_angle_atom_site_label_3
_geom_angle_site_symmetry_1
_geom_angle_site_symmetry_3
_geom_angle
_geom_angle_publ_flag
C7 N1 N2 . . 119.8(2) ?
C7 N1 H1A . . 118(3) ?
N2 N1 H1A . . 122(3) ?
C8 N2 N1 . . 115.2(2) ?
C2 O1 H1 . . 109.5 ?
C4 O2 H2 . . 109.5 ?
C10 O4 C15 . . 114.5(2) ?
C11 O5 C16 . . 116.9(2) ?
C6 C1 C2 . . 116.6(2) ?
C6 C1 C7 . . 117.5(2) ?
C2 C1 C7 . . 125.9(2) ?
O1 C2 C3 . . 118.9(2) ?
O1 C2 C1 . . 119.8(2) ?
C3 C2 C1 . . 121.2(2) ?
C4 C3 C2 . . 120.2(2) ?
C4 C3 H3 . . 119.9 ?
C2 C3 H3 . . 119.9 ?
O2 C4 C3 . . 122.0(2) ?
O2 C4 C5 . . 118.4(2) ?
C3 C4 C5 . . 119.6(2) ?
C6 C5 C4 . . 119.4(2) ?
C6 C5 H5 . . 120.3 ?
C4 C5 H5 . . 120.3 ?
C5 C6 C1 . . 122.9(2) ?
C5 C6 H6 . . 118.6 ?
C1 C6 H6 . . 118.6 ?
O3 C7 N1 . . 120.7(2) ?
O3 C7 C1 . . 121.7(2) ?
N1 C7 C1 . . 117.6(2) ?
N2 C8 C9 . . 121.6(3) ?
N2 C8 H8 . . 119.2 ?
C9 C8 H8 . . 119.2 ?
C10 C9 C14 . . 119.5(2) ?
C10 C9 C8 . . 119.3(2) ?
C14 C9 C8 . . 121.2(3) ?
O4 C10 C9 . . 119.4(2) ?
O4 C10 C11 . . 120.4(2) ?
C9 C10 C11 . . 120.2(2) ?
O5 C11 C12 . . 124.2(2) ?
O5 C11 C10 . . 116.7(2) ?
C12 C11 C10 . . 119.1(2) ?
C11 C12 C13 . . 120.5(3) ?
C11 C12 H12 . . 119.7 ?
C13 C12 H12 . . 119.7 ?
C14 C13 C12 . . 121.1(3) ?
C14 C13 H13 . . 119.5 ?
C12 C13 H13 . . 119.5 ?
C13 C14 C9 . . 119.6(3) ?
C13 C14 H14 . . 120.2 ?
C9 C14 H14 . . 120.2 ?
O4 C15 H15A . . 109.5 ?
O4 C15 H15B . . 109.5 ?
H15A C15 H15B . . 109.5 ?
O4 C15 H15C . . 109.5 ?
H15A C15 H15C . . 109.5 ?
H15B C15 H15C . . 109.5 ?
O5 C16 H16A . . 109.5 ?
O5 C16 H16B . . 109.5 ?
H16A C16 H16B . . 109.5 ?
O5 C16 H16C . . 109.5 ?
H16A C16 H16C . . 109.5 ?
H16B C16 H16C . . 109.5 ?

loop_
_geom_bond_atom_site_label_1
_geom_bond_atom_site_label_2
_geom_bond_site_symmetry_2
_geom_bond_distance
_geom_bond_publ_flag
N1 C7 . 1.342(3) ?
N1 N2 . 1.382(3) ?
N1 H1A . 0.893(10) ?
N2 C8 . 1.272(3) ?
O1 C2 . 1.365(3) ?
O1 H1 . 0.8200 ?
O2 C4 . 1.354(3) ?
O2 H2 . 0.8200 ?
O3 C7 . 1.239(3) ?
O4 C10 . 1.386(3) ?
O4 C15 . 1.425(4) ?
O5 C11 . 1.364(3) ?
O5 C16 . 1.430(3) ?
C1 C6 . 1.394(3) ?
C1 C2 . 1.406(3) ?
C1 C7 . 1.489(3) ?
C2 C3 . 1.384(3) ?
C3 C4 . 1.387(4) ?
C3 H3 . 0.9300 ?
C4 C5 . 1.389(4) ?
C5 C6 . 1.371(4) ?
C5 H5 . 0.9300 ?
C6 H6 . 0.9300 ?
C8 C9 . 1.461(4) ?
C8 H8 . 0.9300 ?
C9 C10 . 1.394(4) ?
C9 C14 . 1.397(4) ?
C10 C11 . 1.397(3) ?
C11 C12 . 1.380(4) ?
C12 C13 . 1.378(4) ?
C12 H12 . 0.9300 ?
C13 C14 . 1.369(4) ?
C13 H13 . 0.9300 ?
C14 H14 . 0.9300 ?
C15 H15A . 0.9600 ?
C15 H15B . 0.9600 ?
C15 H15C . 0.9600 ?
C16 H16A . 0.9600 ?
C16 H16B . 0.9600 ?
C16 H16C . 0.9600 ?

loop_
_geom_hbond_atom_site_label_D
_geom_hbond_atom_site_label_H
_geom_hbond_atom_site_label_A
_geom_hbond_site_symmetry_A
_geom_hbond_distance_DH
_geom_hbond_distance_HA
_geom_hbond_distance_DA
_geom_hbond_angle_DHA
N1 H1A O1 . 0.893(10) 1.93(3) 2.661(3) 138(4)
O1 H1 O3 2_564 0.82 2.16 2.872(3) 146
O2 H2 O3 2_574 0.82 1.90 2.706(3) 166

loop_
_cod_related_entry_id
_cod_related_entry_database
_cod_related_entry_code
1 ChemSpider 5268959
